data_4133656
loop_
_publ_author_name
'Liu, Yidong'
'Liu, Song'
'Li, Dongmei'
'Zhang, Nan'
'Peng, Lei'
'Ao, Jun'
'Song, Choong Eui'
'Lan, Yu'
'Yan, Hailong'

_publ_section_title
;
 Kinetic Resolution of Allylic Alcohol with Chiral BINOL-Based Alkoxides:
 A Combination of Experimental and Theoretical Studies.
;
_journal_issue 2
_journal_name_full 'Journal of the American Chemical Society'
_journal_page_first 1150
_journal_page_last 1159
_journal_paper_doi 10.1021/jacs.8b12796
_journal_volume 141
_journal_year 2019
_chemical_absolute_configuration ad
_chemical_formula_moiety 'C16 H13 Cl O2'
_chemical_formula_sum 'C16 H13 Cl O2'
_chemical_formula_weight 272.71
_space_group_crystal_system triclinic
_space_group_IT_number 1
_space_group_name_Hall 'P 1'
_space_group_name_H-M_alt 'P 1'
_symmetry_cell_setting triclinic
_symmetry_space_group_name_Hall 'P 1'
_symmetry_space_group_name_H-M 'P 1'
_atom_sites_solution_hydrogens geom
_atom_sites_solution_primary dual
_audit_creation_date 2017-05-08
_audit_creation_method
;
 Olex2 1.2-alpha
 (compiled 2017.03.28 svn.r3405 for OlexSys, GUI svn.r5335)
;
_cell_angle_alpha 68.974(6)
_cell_angle_beta 75.048(5)
_cell_angle_gamma 71.536(5)
_cell_formula_units_Z 2
_cell_length_a 6.5896(3)
_cell_length_b 9.7473(5)
_cell_length_c 12.2249(8)
_cell_measurement_reflns_used 3312
_cell_measurement_temperature 293(2)
_cell_measurement_theta_max 27.1460
_cell_measurement_theta_min 4.4170
_cell_volume 685.90(7)
_computing_molecular_graphics
;
 OLEX2: a complete structure solution, refinement and analysis program.
 Dolomanov et al., J. Appl. Cryst. (2009). 42, 339-341
;
_computing_publication_material
;
 OLEX2: a complete structure solution, refinement and analysis program.
 Dolomanov et al., J. Appl. Cryst. (2009). 42, 339-341
;
_computing_structure_refinement 'ShelXL (Sheldrick, 2015)'
_computing_structure_solution 'ShelXT (Sheldrick, 2015)'
_diffrn_ambient_temperature 293(2)
_diffrn_detector_area_resol_mean 16.0892
_diffrn_measured_fraction_theta_full 0.998
_diffrn_measured_fraction_theta_max 0.999
_diffrn_measurement_device_type 'SuperNova, Single source at offset, Eos'
_diffrn_measurement_method '\w scans'
_diffrn_radiation_type MoK\a
_diffrn_radiation_wavelength 0.71073
_diffrn_reflns_av_R_equivalents 0.0186
_diffrn_reflns_av_unetI/netI 0.0353
_diffrn_reflns_Laue_measured_fraction_full 0.998
_diffrn_reflns_Laue_measured_fraction_max 0.999
_diffrn_reflns_limit_h_max 8
_diffrn_reflns_limit_h_min -8
_diffrn_reflns_limit_k_max 12
_diffrn_reflns_limit_k_min -12
_diffrn_reflns_limit_l_max 15
_diffrn_reflns_limit_l_min -15
_diffrn_reflns_number 9288
_diffrn_reflns_point_group_measured_fraction_full 0.993
_diffrn_reflns_point_group_measured_fraction_max 0.991
_diffrn_reflns_theta_full 25.242
_diffrn_reflns_theta_max 26.369
_diffrn_reflns_theta_min 3.339
_diffrn_source 'micro-focus sealed X-ray tube'
_exptl_absorpt_coefficient_mu 0.273
_exptl_absorpt_correction_T_max 1.00000
_exptl_absorpt_correction_T_min 0.85192
_exptl_absorpt_correction_type multi-scan
_exptl_absorpt_process_details
;
 CrysAlisPro 1.171.38.41k (Rigaku Oxford Diffraction, 2015)
 Empirical absorption correction using spherical harmonics,
 implemented in SCALE3 ABSPACK scaling algorithm.
;
_exptl_crystal_colour Colorless
_exptl_crystal_density_diffrn 1.320
_exptl_crystal_description Block
_exptl_crystal_F_000 284
_exptl_crystal_size_max 0.42
_exptl_crystal_size_mid 0.35
_exptl_crystal_size_min 0.32
_refine_diff_density_max 0.230
_refine_diff_density_min -0.211
_refine_diff_density_rms 0.041
_refine_ls_abs_structure_details
;
 Flack x determined using 1783 quotients [(I+)-(I-)]/[(I+)+(I-)]
 (Parsons, Flack and Wagner, Acta Cryst. B69 (2013) 249-259).
;
_refine_ls_abs_structure_Flack -0.02(3)
_refine_ls_extinction_method none
_refine_ls_goodness_of_fit_ref 1.044
_refine_ls_hydrogen_treatment constr
_refine_ls_matrix_type full
_refine_ls_number_parameters 345
_refine_ls_number_reflns 5563
_refine_ls_number_restraints 4
_refine_ls_restrained_S_all 1.044
_refine_ls_R_factor_all 0.0563
_refine_ls_R_factor_gt 0.0429
_refine_ls_shift/su_max 0.000
_refine_ls_shift/su_mean 0.000
_refine_ls_structure_factor_coef Fsqd
_refine_ls_weighting_details
;
w=1/[\s^2^(Fo^2^)+(0.0469P)^2^+0.0545P] where P=(Fo^2^+2Fc^2^)/3
;
_refine_ls_weighting_scheme calc
_refine_ls_wR_factor_gt 0.0955
_refine_ls_wR_factor_ref 0.1072
_reflns_Friedel_coverage 0.985
_reflns_Friedel_fraction_full 0.987
_reflns_Friedel_fraction_max 0.984
_reflns_number_gt 4503
_reflns_number_total 5563
_reflns_threshold_expression 'I > 2\s(I)'
_cod_data_source_file ja8b12796_si_002.cif
_cod_data_source_block LYD-1950
_cod_depositor_comments
;
The following automatic conversions were performed:

data item '_symmetry_cell_setting' value 'Triclinic' was changed to
'triclinic' in accordance with the
/home/saulius/struct/COD-crude-data/automatic-downloads/DataCite-retrospective/ACS/depositions/lib/dictionaries/cif_core.dic
dictionary named 'cif_core.dic' version 2.4.2 last updated on
2011-04-26.

Automatic conversion script
Id: cif_fix_values 6909 2019-04-08 15:41:33Z antanas 
;
_cod_database_code 4133656
_shelx_shelxl_version_number 2014/7
_shelx_space_group_comment
;
 The symmetry employed for this shelxl refinement is uniquely defined
 by the following loop, which should always be used as a source of
 symmetry information in preference to the above space-group names.
 They are only intended as comments.
;
_oxdiff_exptl_absorpt_empirical_details
;
 Empirical correction (ABSPACK) includes:
 - Absorption correction using spherical harmonics
 - Frame scaling
;
_oxdiff_exptl_absorpt_empirical_full_max 1.465
_oxdiff_exptl_absorpt_empirical_full_min 0.628
_reflns_friedel_fraction
;
 is defined as the number of unique
 Friedel pairs measured divided by the number that would be
 possible theoretically, ignoring centric projections and
 systematic absences.
;
_olex2_refinement_description
;
 1. Fixed Uiso
 At 1.2 times of:
 All C(H) groups
 At 1.5 times of:
 All O(H) groups
 2. Restrained distances
 H004-O00C
 2.5 with sigma of 0.02
 3.a Ternary CH refined with riding coordinates:
 C00A(H00A), C00R(H00R)
 3.b Aromatic/amide H refined with riding coordinates:
 C006(H006), C007(H007), C009(H009), C00B(H00B), C00F(H00F), C00H(H00H),
 C00I(H00I), C00J(H00J), C00K(H00K), C00N(H00N), C00O(H00O), C00Q(H00Q),
 C00S(H00S), C00T(H00T), C00U(H00U), C00V(H00V), C00W(H00W), C00Y(H00Y),
 C00Z(H00Z), C010(H010), C011(H011), C1(H1)
 3.c Idealised tetrahedral OH refined as rotating group:
 O004(H004), O00C(H00C)
;
_olex2_submission_special_instructions 'No special instructions were received'

loop_
_space_group_symop_operation_xyz
'x, y, z'

loop_
_atom_site_label
_atom_site_type_symbol
_atom_site_fract_x
_atom_site_fract_y
_atom_site_fract_z
_atom_site_U_iso_or_equiv
_atom_site_adp_type
_atom_site_occupancy
_atom_site_site_symmetry_order
_atom_site_calc_flag
_atom_site_refinement_flags_posn
Cl01 Cl 2.16238(18) 0.32616(14) 0.09152(11) 0.0718(4) Uani 1 1 d .
Cl02 Cl -1.16273(17) 0.68078(14) 0.89056(10) 0.0674(4) Uani 1 1 d .
O003 O -0.3386(5) 0.9893(3) 0.5846(3) 0.0566(9) Uani 1 1 d .
O004 O 0.7918(4) 0.4725(3) 0.4665(2) 0.0565(7) Uani 1 1 d .
H004 H 0.7241 0.5075 0.4108 0.085 Uiso 1 1 calc DGR
C005 C -0.3456(7) 0.8572(4) 0.6102(4) 0.0394(10) Uani 1 1 d .
C006 C -0.5505(8) 0.6572(5) 0.7331(4) 0.0469(11) Uani 1 1 d .
H006 H -0.4272 0.5814 0.7208 0.056 Uiso 1 1 calc R
C007 C 0.0061(7) 0.7880(5) 0.4891(4) 0.0412(10) Uani 1 1 d .
H007 H 0.0049 0.8902 0.4650 0.049 Uiso 1 1 calc R
C008 C -0.5415(7) 0.8075(4) 0.6848(3) 0.0376(10) Uani 1 1 d .
C009 C 0.7051(13) 0.2180(8) 0.9033(5) 0.091(2) Uani 1 1 d .
H009 H 0.6869 0.1975 0.9851 0.109 Uiso 1 1 calc R
C00A C 0.1995(7) 0.6843(5) 0.4383(3) 0.0424(10) Uani 1 1 d .
H00A H 0.1779 0.5814 0.4715 0.051 Uiso 1 1 calc R
C00B C 1.7246(7) 0.0900(5) 0.2663(4) 0.0513(12) Uani 1 1 d .
H00B H 1.7184 -0.0106 0.2889 0.062 Uiso 1 1 calc R
O00C O 0.3892(4) 0.6834(3) 0.4750(3) 0.0587(7) Uani 1 1 d D
H00C H 0.3868 0.7702 0.4696 0.088 Uiso 1 1 calc GR
O00D O 1.3476(5) 0.0115(3) 0.4020(3) 0.0537(8) Uani 1 1 d .
C00E C 0.7549(7) 0.2831(4) 0.6584(4) 0.0416(10) Uani 1 1 d .
C00F C -0.1601(7) 0.7468(5) 0.5640(4) 0.0442(11) Uani 1 1 d .
H00F H -0.1630 0.6453 0.5895 0.053 Uiso 1 1 calc R
C00G C -0.9203(7) 0.7287(5) 0.8130(3) 0.0424(10) Uani 1 1 d .
C00H C 0.5813(8) 0.2287(5) 0.7323(4) 0.0548(12) Uani 1 1 d .
H00H H 0.4792 0.2138 0.7003 0.066 Uiso 1 1 calc R
C00I C -0.7385(8) 0.6177(5) 0.7989(4) 0.0509(11) Uani 1 1 d .
H00I H -0.7409 0.5162 0.8332 0.061 Uiso 1 1 calc R
C00J C 0.9036(9) 0.3033(5) 0.7100(5) 0.0569(12) Uani 1 1 d .
H00J H 1.0215 0.3396 0.6617 0.068 Uiso 1 1 calc R
C00K C 0.8800(11) 0.2706(7) 0.8313(5) 0.0777(17) Uani 1 1 d .
H00K H 0.9819 0.2841 0.8643 0.093 Uiso 1 1 calc R
C00L C 1.5446(6) 0.1964(4) 0.2989(3) 0.0369(10) Uani 1 1 d .
C00M C 0.2271(7) 0.7276(4) 0.3036(3) 0.0376(9) Uani 1 1 d .
C00N C 0.5595(10) 0.1962(7) 0.8547(5) 0.0775(17) Uani 1 1 d .
H00N H 0.4430 0.1588 0.9039 0.093 Uiso 1 1 calc R
C00O C 1.1537(7) 0.2583(4) 0.4063(4) 0.0410(10) Uani 1 1 d .
H00O H 1.1516 0.3608 0.3747 0.049 Uiso 1 1 calc R
C00P C 1.9243(7) 0.2765(5) 0.1690(4) 0.0465(11) Uani 1 1 d .
C00Q C -0.9197(7) 0.8801(5) 0.7668(4) 0.0504(12) Uani 1 1 d .
H00Q H -1.0450 0.9550 0.7781 0.061 Uiso 1 1 calc R
C00R C 0.7822(7) 0.3189(4) 0.5257(4) 0.0420(10) Uani 1 1 d .
H00R H 0.6579 0.3025 0.5066 0.050 Uiso 1 1 calc R
C00S C 0.9841(7) 0.2173(5) 0.4816(4) 0.0409(10) Uani 1 1 d .
H00S H 0.9914 0.1140 0.5101 0.049 Uiso 1 1 calc R
C00T C 1.9112(8) 0.1296(6) 0.2017(4) 0.0589(13) Uani 1 1 d .
H00T H 2.0296 0.0564 0.1800 0.071 Uiso 1 1 calc R
C00U C 0.0789(8) 0.7086(5) 0.2515(4) 0.0516(11) Uani 1 1 d .
H00U H -0.0377 0.6699 0.2990 0.062 Uiso 1 1 calc R
C00V C 1.7467(8) 0.3864(5) 0.1984(4) 0.0579(13) Uani 1 1 d .
H00V H 1.7544 0.4868 0.1751 0.069 Uiso 1 1 calc R
C00W C -0.7292(7) 0.9178(5) 0.7036(4) 0.0467(11) Uani 1 1 d .
H00W H -0.7261 1.0195 0.6728 0.056 Uiso 1 1 calc R
C00X C 1.3462(7) 0.1461(5) 0.3709(3) 0.0397(10) Uani 1 1 d .
C00Y C 0.3981(8) 0.7864(5) 0.2308(4) 0.0500(11) Uani 1 1 d .
H00Y H 0.4988 0.8002 0.2645 0.060 Uiso 1 1 calc R
C00Z C 0.4210(9) 0.8250(6) 0.1087(5) 0.0699(15) Uani 1 1 d .
H00Z H 0.5366 0.8646 0.0609 0.084 Uiso 1 1 calc R
C010 C 1.5592(8) 0.3461(5) 0.2621(4) 0.0533(12) Uani 1 1 d .
H010 H 1.4394 0.4203 0.2812 0.064 Uiso 1 1 calc R
C011 C 0.1033(10) 0.7468(7) 0.1286(5) 0.0739(16) Uani 1 1 d .
H011 H 0.0040 0.7330 0.0941 0.089 Uiso 1 1 calc R
C1 C 0.2750(10) 0.8053(7) 0.0580(5) 0.0775(17) Uani 1 1 d .
H1 H 0.2912 0.8313 -0.0242 0.093 Uiso 1 1 calc R

loop_
_atom_site_aniso_label
_atom_site_aniso_U_11
_atom_site_aniso_U_22
_atom_site_aniso_U_33
_atom_site_aniso_U_23
_atom_site_aniso_U_13
_atom_site_aniso_U_12
Cl01 0.0425(7) 0.0906(10) 0.0639(8) -0.0104(7) 0.0068(6) -0.0192(7)
Cl02 0.0439(7) 0.0865(9) 0.0624(7) -0.0135(7) 0.0033(6) -0.0237(7)
O003 0.050(2) 0.0448(18) 0.076(2) -0.0294(16) 0.0085(16) -0.0147(15)
O004 0.0454(16) 0.0409(13) 0.0643(18) -0.0032(12) -0.0025(13) -0.0051(11)
C005 0.041(3) 0.037(2) 0.041(2) -0.0161(19) -0.0050(19) -0.0078(19)
C006 0.041(3) 0.041(2) 0.052(2) -0.0155(19) 0.0004(19) -0.0049(19)
C007 0.040(3) 0.040(2) 0.043(2) -0.0186(19) -0.002(2) -0.0077(19)
C008 0.038(3) 0.039(2) 0.033(2) -0.0113(17) -0.0036(18) -0.0068(19)
C009 0.100(5) 0.097(4) 0.054(4) -0.030(3) -0.012(4) 0.012(4)
C00A 0.041(2) 0.037(2) 0.045(2) -0.0165(18) -0.0010(18) -0.0037(18)
C00B 0.044(3) 0.038(3) 0.060(3) -0.014(2) 0.001(2) -0.004(2)
O00C 0.0466(17) 0.0640(17) 0.0609(17) -0.0250(15) -0.0184(13) 0.0070(13)
O00D 0.052(2) 0.0374(17) 0.069(2) -0.0212(15) 0.0036(16) -0.0122(14)
C00E 0.040(2) 0.032(2) 0.049(2) -0.0172(18) -0.0017(19) -0.0019(17)
C00F 0.042(3) 0.039(2) 0.048(2) -0.017(2) 0.000(2) -0.007(2)
C00G 0.037(3) 0.053(3) 0.033(2) -0.011(2) -0.0041(18) -0.011(2)
C00H 0.045(3) 0.054(3) 0.057(3) -0.023(2) 0.009(2) -0.007(2)
C00I 0.051(3) 0.041(2) 0.051(3) -0.0089(19) 0.004(2) -0.015(2)
C00J 0.052(3) 0.050(3) 0.068(3) -0.023(2) -0.012(2) -0.005(2)
C00K 0.083(5) 0.083(4) 0.074(4) -0.038(3) -0.033(3) 0.003(3)
C00L 0.034(3) 0.037(2) 0.037(2) -0.0134(17) -0.0047(18) -0.0029(18)
C00M 0.034(2) 0.032(2) 0.043(2) -0.0167(17) -0.0020(17) -0.0015(17)
C00N 0.071(4) 0.082(4) 0.053(3) -0.018(3) 0.019(3) -0.008(3)
C00O 0.040(3) 0.032(2) 0.046(2) -0.0108(19) -0.0018(19) -0.0076(18)
C00P 0.035(3) 0.057(3) 0.041(2) -0.010(2) -0.0038(19) -0.009(2)
C00Q 0.033(3) 0.052(3) 0.057(3) -0.015(2) -0.005(2) -0.001(2)
C00R 0.037(2) 0.038(2) 0.049(2) -0.0112(18) -0.0030(18) -0.0119(18)
C00S 0.041(3) 0.035(2) 0.045(2) -0.0145(19) -0.003(2) -0.0082(18)
C00T 0.046(3) 0.051(3) 0.060(3) -0.019(2) 0.006(2) 0.005(2)
C00U 0.048(3) 0.051(3) 0.060(3) -0.018(2) -0.010(2) -0.014(2)
C00V 0.047(3) 0.047(3) 0.071(3) -0.018(2) 0.008(2) -0.013(2)
C00W 0.041(3) 0.041(2) 0.054(3) -0.017(2) -0.003(2) -0.005(2)
C00X 0.038(2) 0.041(3) 0.040(2) -0.0144(19) -0.0037(18) -0.0080(19)
C00Y 0.044(3) 0.054(3) 0.052(3) -0.021(2) 0.000(2) -0.012(2)
C00Z 0.065(4) 0.072(3) 0.057(3) -0.020(3) 0.014(3) -0.015(3)
C010 0.042(3) 0.039(2) 0.069(3) -0.020(2) 0.007(2) -0.005(2)
C011 0.084(4) 0.086(4) 0.064(3) -0.032(3) -0.026(3) -0.014(3)
C1 0.085(4) 0.090(4) 0.045(3) -0.023(3) -0.004(3) -0.008(3)

loop_
_atom_type_symbol
_atom_type_description
_atom_type_scat_dispersion_real
_atom_type_scat_dispersion_imag
_atom_type_scat_source
H H 0.0000 0.0000 'International Tables Vol C Tables 4.2.6.8 and 6.1.1.4'
Cl Cl 0.1484 0.1585 'International Tables Vol C Tables 4.2.6.8 and 6.1.1.4'
C C 0.0033 0.0016 'International Tables Vol C Tables 4.2.6.8 and 6.1.1.4'
O O 0.0106 0.0060 'International Tables Vol C Tables 4.2.6.8 and 6.1.1.4'

loop_
_geom_angle_atom_site_label_1
_geom_angle_atom_site_label_2
_geom_angle_atom_site_label_3
_geom_angle
O003 C005 C008 120.1(4)
O003 C005 C00F 120.1(4)
O004 C00R C00E 111.3(3)
O004 C00R H00R 108.7
O004 C00R C00S 108.9(3)
C005 C00F H00F 119.0
C006 C008 C005 123.7(4)
C006 C008 C00W 117.9(4)
C006 C00I H00I 120.4
C007 C00A H00A 108.0
C007 C00A C00M 112.4(3)
C007 C00F C005 122.1(4)
C007 C00F H00F 119.0
C008 C005 C00F 119.8(3)
C008 C006 H006 119.4
C008 C00W H00W 119.3
C009 C00K C00J 119.7(6)
C009 C00K H00K 120.2
C009 C00N C00H 121.1(6)
C009 C00N H00N 119.5
C00A C007 H007 117.3
C00A O00C H00C 109.5
C00B C00L C00X 119.0(3)
C00B C00L C010 117.6(4)
C00B C00T C00P 120.1(4)
C00B C00T H00T 119.9
O00C C00A C007 109.2(3)
O00C C00A H00A 108.0
O00C C00A C00M 111.2(3)
O00D C00X C00L 119.5(4)
O00D C00X C00O 121.0(4)
C00E C00H H00H 120.0
C00E C00H C00N 119.9(5)
C00E C00J H00J 119.3
C00E C00R H00R 108.7
C00F C007 H007 117.3
C00F C007 C00A 125.5(4)
C00G C00I C006 119.2(4)
C00G C00I H00I 120.4
C00G C00Q H00Q 120.8
C00H C00E C00J 118.1(4)
C00H C00E C00R 120.9(4)
C00H C00N H00N 119.5
C00I C006 H006 119.4
C00I C006 C008 121.3(4)
C00I C00G Cl02 119.8(3)
C00I C00G C00Q 121.7(4)
C00J C00E C00R 120.9(4)
C00J C00K H00K 120.2
C00K C009 H009 120.1
C00K C00J C00E 121.3(5)
C00K C00J H00J 119.3
C00L C00B H00B 119.3
C00L C010 H010 119.3
C00M C00A H00A 108.0
C00M C00U H00U 119.8
C00M C00U C011 120.4(5)
C00M C00Y H00Y 119.6
C00N C009 H009 120.1
C00N C009 C00K 119.9(6)
C00N C00H H00H 120.0
C00O C00S C00R 127.0(4)
C00O C00S H00S 116.5
C00O C00X C00L 119.5(3)
C00P C00T H00T 119.9
C00P C00V H00V 120.3
C00Q C00G Cl02 118.5(4)
C00Q C00W C008 121.5(4)
C00Q C00W H00W 119.3
C00R O004 H004 109.5
C00R C00S H00S 116.5
C00S C00O H00O 119.1
C00S C00O C00X 121.8(4)
C00S C00R C00E 110.5(3)
C00S C00R H00R 108.7
C00T C00B H00B 119.3
C00T C00B C00L 121.4(4)
C00T C00P Cl01 120.4(4)
C00T C00P C00V 120.1(4)
C00U C00M C00A 119.9(4)
C00U C00M C00Y 118.6(4)
C00U C011 H011 120.0
C00V C00P Cl01 119.5(4)
C00V C010 C00L 121.3(4)
C00V C010 H010 119.3
C00W C008 C005 118.4(3)
C00W C00Q C00G 118.4(4)
C00W C00Q H00Q 120.8
C00X C00O H00O 119.1
C00Y C00M C00A 121.5(4)
C00Y C00Z H00Z 119.9
C00Z C00Y C00M 120.8(5)
C00Z C00Y H00Y 119.6
C00Z C1 C011 120.0(5)
C00Z C1 H1 120.0
C010 C00L C00X 123.4(4)
C010 C00V C00P 119.4(4)
C010 C00V H00V 120.3
C011 C00U H00U 119.8
C011 C1 H1 120.0
C1 C00Z C00Y 120.3(5)
C1 C00Z H00Z 119.9
C1 C011 C00U 120.0(5)
C1 C011 H011 120.0

loop_
_geom_bond_atom_site_label_1
_geom_bond_atom_site_label_2
_geom_bond_distance
Cl01 C00P 1.725(5)
Cl02 C00G 1.744(5)
O003 C005 1.225(5)
O004 H004 0.8200
O004 C00R 1.424(4)
C005 C008 1.484(6)
C005 C00F 1.489(6)
C006 H006 0.9300
C006 C008 1.383(6)
C006 C00I 1.377(6)
C007 H007 0.9300
C007 C00A 1.502(6)
C007 C00F 1.302(5)
C008 C00W 1.389(6)
C009 H009 0.9300
C009 C00K 1.376(9)
C009 C00N 1.354(9)
C00A H00A 0.9800
C00A O00C 1.430(5)
C00A C00M 1.522(5)
C00B H00B 0.9300
C00B C00L 1.384(6)
C00B C00T 1.366(6)
O00C H00C 0.8200
O00D C00X 1.225(5)
C00E C00H 1.384(6)
C00E C00J 1.389(6)
C00E C00R 1.505(6)
C00F H00F 0.9300
C00G C00I 1.357(6)
C00G C00Q 1.379(6)
C00H H00H 0.9300
C00H C00N 1.392(7)
C00I H00I 0.9300
C00J H00J 0.9300
C00J C00K 1.378(7)
C00K H00K 0.9300
C00L C00X 1.492(5)
C00L C010 1.392(5)
C00M C00U 1.383(6)
C00M C00Y 1.384(6)
C00N H00N 0.9300
C00O H00O 0.9300
C00O C00S 1.321(5)
C00O C00X 1.473(6)
C00P C00T 1.367(7)
C00P C00V 1.383(6)
C00Q H00Q 0.9300
C00Q C00W 1.377(6)
C00R H00R 0.9800
C00R C00S 1.490(6)
C00S H00S 0.9300
C00T H00T 0.9300
C00U H00U 0.9300
C00U C011 1.390(7)
C00V H00V 0.9300
C00V C010 1.371(6)
C00W H00W 0.9300
C00Y H00Y 0.9300
C00Y C00Z 1.382(7)
C00Z H00Z 0.9300
C00Z C1 1.362(8)
C010 H010 0.9300
C011 H011 0.9300
C011 C1 1.379(8)
C1 H1 0.9300
